data_2202913
loop_
_publ_author_name
'Vratislav Langer'
'Eva Scholtzov\'a'
'Dalma Gyepesov\'a'
'M\'aria Koh\'utov\'a'
'Alad\'ar Valent'

_publ_section_title
;
 (1-Methylimidazole)(<i>N</i>-salicylidene-<i>rac</i>-glutamato)copper(II)
;
_journal_issue 12
_journal_name_full 'Acta Crystallographica Section E'
_journal_page_first m1181
_journal_page_last m1183
_journal_paper_doi 10.1107/S1600536803026424
_journal_volume 59
_journal_year 2003
_chemical_formula_iupac '[Cu (C12 H11 N O5) (C4 H6 N2)]'
_chemical_formula_moiety 'C16 H17 Cu N3 O5'
_chemical_formula_sum 'C16 H17 Cu N3 O5'
_chemical_formula_weight 394.87
_chemical_name_systematic
;
(1-Methylimidazole)(N-salicylidene-rac-glutamato)copper(II)
;
_space_group_IT_number 14
_symmetry_cell_setting monoclinic
_symmetry_space_group_name_Hall '-P 2yn'
_symmetry_space_group_name_H-M 'P 1 21/n 1'
_atom_sites_solution_hydrogens geom
_atom_sites_solution_primary direct
_atom_sites_solution_secondary difmap
_audit_creation_method SHELXL-97
_cell_angle_alpha 90.00
_cell_angle_beta 98.7070(10)
_cell_angle_gamma 90.00
_cell_formula_units_Z 4
_cell_length_a 7.92940(10)
_cell_length_b 11.33050(10)
_cell_length_c 18.53870(10)
_cell_measurement_reflns_used 7529
_cell_measurement_temperature 183(2)
_cell_measurement_theta_max 32.94
_cell_measurement_theta_min 2.22
_cell_volume 1646.40(3)
_computing_cell_refinement 'SAINT (Siemens, 1995)'
_computing_data_collection 'SMART (Siemens, 1995)'
_computing_data_reduction 'SAINT & SADABS (Sheldrick, 2002)'
_computing_molecular_graphics 'DIAMOND (Brandenburg, 2000)'
_computing_publication_material SHELXTL
_computing_structure_refinement SHELXTL
_computing_structure_solution 'SHELXTL (Bruker, 2001)'
_diffrn_ambient_temperature 183(2)
_diffrn_measured_fraction_theta_full 0.997
_diffrn_measured_fraction_theta_max 0.959
_diffrn_measurement_device_type 'Bruker CCD area detector'
_diffrn_measurement_method '\w scans'
_diffrn_radiation_monochromator graphite
_diffrn_radiation_source 'fine-focus sealed tube'
_diffrn_radiation_type MoK\a
_diffrn_radiation_wavelength 0.71073
_diffrn_reflns_av_R_equivalents 0.0410
_diffrn_reflns_av_sigmaI/netI 0.0341
_diffrn_reflns_limit_h_max 12
_diffrn_reflns_limit_h_min -12
_diffrn_reflns_limit_k_max 17
_diffrn_reflns_limit_k_min -16
_diffrn_reflns_limit_l_max 27
_diffrn_reflns_limit_l_min -27
_diffrn_reflns_number 28068
_diffrn_reflns_theta_full 32.00
_diffrn_reflns_theta_max 32.94
_diffrn_reflns_theta_min 2.22
_diffrn_standards_decay_% none
_diffrn_standards_number 0
_exptl_absorpt_coefficient_mu 1.360
_exptl_absorpt_correction_T_max 0.9229
_exptl_absorpt_correction_T_min 0.7727
_exptl_absorpt_correction_type multi-scan
_exptl_absorpt_process_details '(SADABS; Sheldrick, 2002)'
_exptl_crystal_colour blue
_exptl_crystal_density_diffrn 1.593
_exptl_crystal_density_method 'not measured'
_exptl_crystal_description prism
_exptl_crystal_F_000 812
_exptl_crystal_size_max 0.20
_exptl_crystal_size_mid 0.20
_exptl_crystal_size_min 0.06
_refine_diff_density_max 1.217
_refine_diff_density_min -0.917
_refine_ls_extinction_method none
_refine_ls_goodness_of_fit_ref 1.021
_refine_ls_hydrogen_treatment constr
_refine_ls_matrix_type full
_refine_ls_number_parameters 243
_refine_ls_number_reflns 5922
_refine_ls_number_restraints 6
_refine_ls_restrained_S_all 1.020
_refine_ls_R_factor_all 0.0611
_refine_ls_R_factor_gt 0.0409
_refine_ls_shift/su_max <0.001
_refine_ls_shift/su_mean <0.001
_refine_ls_structure_factor_coef Fsqd
_refine_ls_weighting_details 'calc w=1/[\s^2^(Fo^2^)+(0.1P)^2^] where P=(Fo^2^+2Fc^2^)/3'
_refine_ls_weighting_scheme calc
_refine_ls_wR_factor_gt 0.1289
_refine_ls_wR_factor_ref 0.1444
_reflns_number_gt 4602
_reflns_number_total 5922
_reflns_threshold_expression I>2\s(I)
_cod_data_source_file su6058.cif
_cod_data_source_block I
_cod_original_sg_symbol_H-M 'P 21/n'
_cod_database_code 2202913
_cod_database_fobs_code 2202913

loop_
_symmetry_equiv_pos_as_xyz
'x, y, z'
'-x+1/2, y+1/2, -z+1/2'
'-x, -y, -z'
'x-1/2, -y-1/2, z-1/2'

loop_
_atom_site_label
_atom_site_fract_x
_atom_site_fract_y
_atom_site_fract_z
_atom_site_U_iso_or_equiv
_atom_site_adp_type
_atom_site_calc_flag
_atom_site_refinement_flags
_atom_site_occupancy
_atom_site_disorder_assembly
_atom_site_disorder_group
_atom_site_type_symbol
Cu1 0.85341(3) 0.12032(2) 0.041895(12) 0.02174(9) Uani d . 1 . . Cu
O1 0.78453(19) 0.00034(13) -0.02917(8) 0.0277(3) Uani d . 1 . . O
O2 0.9120(2) 0.24321(12) 0.11708(8) 0.0262(3) Uani d . 1 . . O
O3 0.8866(2) 0.28977(14) 0.23194(9) 0.0326(3) Uani d . 1 . . O
O4 1.2024(3) -0.1439(2) 0.28776(15) 0.0657(7) Uani d U 1 . . O
O5 1.4020(2) -0.03617(14) 0.24605(9) 0.0339(3) Uani d . 1 . . O
H5 1.4616 -0.0968 0.2568 0.045(9) Uiso calc R 1 . . H
N1 0.7779(2) 0.03554(14) 0.12081(9) 0.0218(3) Uani d . 1 . . N
N2 0.9296(2) 0.22374(14) -0.03125(9) 0.0233(3) Uani d . 1 . . N
N3 1.0603(2) 0.36462(15) -0.08194(11) 0.0281(4) Uani d . 1 . . N
C1 0.6900(3) -0.06051(17) 0.11472(11) 0.0238(4) Uani d . 1 . . C
H1 0.6540 -0.0909 0.1577 0.041(8) Uiso calc R 1 . . H
C2 0.6421(2) -0.12541(16) 0.04827(11) 0.0225(4) Uani d . 1 . . C
C3 0.5392(3) -0.22632(19) 0.05237(13) 0.0297(4) Uani d . 1 . . C
H3 0.5074 -0.2477 0.0980 0.046(8) Uiso calc R 1 . . H
C4 0.4841(3) -0.2940(2) -0.00784(14) 0.0338(5) Uani d . 1 . . C
H4 0.4148 -0.3614 -0.0042 0.068(12) Uiso calc R 1 . . H
C5 0.5318(3) -0.26197(19) -0.07458(13) 0.0304(4) Uani d . 1 . . C
H5A 0.4950 -0.3086 -0.1166 0.042(8) Uiso calc R 1 . . H
C6 0.6309(3) -0.1643(2) -0.08050(12) 0.0287(4) Uani d . 1 . . C
H6 0.6612 -0.1449 -0.1267 0.052(9) Uiso calc R 1 . . H
C7 0.6894(2) -0.09160(17) -0.01983(11) 0.0223(3) Uani d . 1 . . C
C8 0.8097(3) 0.09478(18) 0.19207(11) 0.0238(4) Uani d . 1 . . C
H8 0.7007 0.0993 0.2129 0.033(7) Uiso calc R 1 . . H
C9 0.9443(3) 0.02901(19) 0.24587(11) 0.0269(4) Uani d . 1 . . C
H9A 0.9485 0.0636 0.2952 0.039(8) Uiso calc R 1 . . H
H9B 0.9106 -0.0549 0.2484 0.035(7) Uiso calc R 1 . . H
C10 1.1210(3) 0.03620(18) 0.22315(11) 0.0266(4) Uani d . 1 . . C
H10A 1.1092 0.0277 0.1695 0.014(5) Uiso calc R 1 . . H
H10B 1.1693 0.1154 0.2359 0.027(7) Uiso calc R 1 . . H
C11 1.2444(3) -0.0559(2) 0.25814(12) 0.0315(4) Uani d . 1 . . C
C12 0.8724(2) 0.21985(18) 0.17953(11) 0.0247(4) Uani d . 1 . . C
C13 0.8828(3) 0.2172(2) -0.10574(12) 0.0302(4) Uani d . 1 . . C
H13 0.8060 0.1612 -0.1307 0.043(8) Uiso calc R 1 . . H
C14 0.9641(3) 0.3038(2) -0.13796(12) 0.0334(5) Uani d . 1 . . C
H14 0.9561 0.3192 -0.1887 0.042(8) Uiso calc R 1 . . H
C15 1.0372(2) 0.31413(17) -0.01938(11) 0.0250(4) Uani d . 1 . . C
H15 1.0905 0.3393 0.0275 0.022(6) Uiso calc R 1 . . H
C16 1.1693(3) 0.4671(2) -0.08974(17) 0.0425(6) Uani d . 1 . . C
H16A 1.0981 0.5341 -0.1089 0.085(8) Uiso calc R 1 . . H
H16B 1.2490 0.4478 -0.1236 0.085(8) Uiso calc R 1 . . H
H16C 1.2335 0.4877 -0.0420 0.085(8) Uiso calc R 1 . . H

loop_
_atom_site_aniso_label
_atom_site_aniso_U_11
_atom_site_aniso_U_22
_atom_site_aniso_U_33
_atom_site_aniso_U_12
_atom_site_aniso_U_13
_atom_site_aniso_U_23
Cu1 0.02773(14) 0.01699(13) 0.02019(13) -0.00594(8) 0.00267(9) 0.00101(8)
O1 0.0362(8) 0.0236(7) 0.0237(6) -0.0115(6) 0.0057(6) -0.0002(5)
O2 0.0358(8) 0.0182(6) 0.0239(6) -0.0050(5) 0.0024(5) -0.0008(5)
O3 0.0371(8) 0.0303(8) 0.0314(8) -0.0072(6) 0.0087(6) -0.0125(6)
O4 0.0493(12) 0.0733(15) 0.0784(16) 0.0149(11) 0.0220(11) 0.0529(13)
O5 0.0312(8) 0.0280(8) 0.0431(9) 0.0052(6) 0.0070(7) 0.0071(7)
N1 0.0248(7) 0.0182(7) 0.0227(7) -0.0032(6) 0.0041(6) -0.0011(6)
N2 0.0268(8) 0.0183(7) 0.0252(8) -0.0022(6) 0.0050(6) 0.0024(6)
N3 0.0286(8) 0.0191(8) 0.0384(10) -0.0024(6) 0.0107(7) 0.0037(7)
C1 0.0271(9) 0.0203(8) 0.0255(9) -0.0021(7) 0.0087(7) 0.0018(7)
C2 0.0221(8) 0.0178(8) 0.0283(9) -0.0021(6) 0.0058(7) -0.0022(7)
C3 0.0321(10) 0.0240(9) 0.0349(11) -0.0085(8) 0.0113(8) -0.0012(8)
C4 0.0296(10) 0.0262(10) 0.0469(13) -0.0117(8) 0.0101(9) -0.0067(9)
C5 0.0262(9) 0.0266(10) 0.0373(11) -0.0049(7) 0.0017(8) -0.0088(8)
C6 0.0292(10) 0.0286(10) 0.0281(10) -0.0047(8) 0.0041(8) -0.0034(8)
C7 0.0212(8) 0.0194(8) 0.0258(9) -0.0025(6) 0.0023(7) -0.0002(7)
C8 0.0247(9) 0.0241(9) 0.0235(9) -0.0034(7) 0.0067(7) -0.0027(7)
C9 0.0288(9) 0.0312(10) 0.0209(8) -0.0018(8) 0.0049(7) 0.0044(7)
C10 0.0287(9) 0.0256(9) 0.0259(9) 0.0000(7) 0.0050(7) 0.0035(7)
C11 0.0350(11) 0.0323(11) 0.0273(10) 0.0028(9) 0.0054(8) 0.0081(8)
C12 0.0235(9) 0.0213(9) 0.0295(9) -0.0015(7) 0.0043(7) -0.0036(7)
C13 0.0372(11) 0.0271(10) 0.0258(9) -0.0056(8) 0.0035(8) 0.0026(8)
C14 0.0425(12) 0.0298(11) 0.0285(10) -0.0024(9) 0.0077(9) 0.0062(8)
C15 0.0246(9) 0.0191(8) 0.0316(10) -0.0013(7) 0.0055(7) 0.0010(7)
C16 0.0419(13) 0.0276(11) 0.0615(16) -0.0097(9) 0.0194(12) 0.0079(11)

loop_
_atom_type_symbol
_atom_type_description
_atom_type_scat_dispersion_real
_atom_type_scat_dispersion_imag
_atom_type_scat_source
C C 0.0033 0.0016 'International Tables Vol C Tables 4.2.6.8 and 6.1.1.4'
H H 0.0000 0.0000 'International Tables Vol C Tables 4.2.6.8 and 6.1.1.4'
N N 0.0061 0.0033 'International Tables Vol C Tables 4.2.6.8 and 6.1.1.4'
O O 0.0106 0.0060 'International Tables Vol C Tables 4.2.6.8 and 6.1.1.4'
Cu Cu 0.3201 1.2651 'International Tables Vol C Tables 4.2.6.8 and 6.1.1.4'

loop_
_geom_angle_atom_site_label_1
_geom_angle_atom_site_label_2
_geom_angle_atom_site_label_3
_geom_angle
_geom_angle_publ_flag
O1 Cu1 N1 94.58(6) y
O1 Cu1 N2 91.96(7) y
N1 Cu1 N2 173.09(7) y
O1 Cu1 O2 176.80(6) y
N1 Cu1 O2 83.23(6) y
N2 Cu1 O2 90.15(6) y
C7 O1 Cu1 125.63(13) ?
C12 O2 Cu1 115.56(13) ?
C11 O5 H5 109.5 ?
C1 N1 C8 118.79(16) ?
C1 N1 Cu1 125.65(14) ?
C8 N1 Cu1 115.20(12) ?
C15 N2 C13 106.05(17) ?
C15 N2 Cu1 127.20(14) ?
C13 N2 Cu1 126.75(14) ?
C15 N3 C14 108.01(17) ?
C15 N3 C16 125.9(2) ?
C14 N3 C16 126.1(2) ?
N1 C1 C2 125.27(18) ?
N1 C1 H1 117.4 ?
C2 C1 H1 117.4 ?
C3 C2 C7 119.84(18) ?
C3 C2 C1 116.62(19) ?
C7 C2 C1 123.52(17) ?
C4 C3 C2 121.6(2) ?
C4 C3 H3 119.2 ?
C2 C3 H3 119.2 ?
C3 C4 C5 118.78(19) ?
C3 C4 H4 120.6 ?
C5 C4 H4 120.6 ?
C6 C5 C4 121.1(2) ?
C6 C5 H5A 119.5 ?
C4 C5 H5A 119.5 ?
C5 C6 C7 122.0(2) ?
C5 C6 H6 119.0 ?
C7 C6 H6 119.0 ?
O1 C7 C6 118.88(18) ?
O1 C7 C2 124.38(18) ?
C6 C7 C2 116.73(18) ?
N1 C8 C12 107.56(16) ?
N1 C8 C9 111.67(16) ?
C12 C8 C9 109.73(16) ?
N1 C8 H8 109.3 ?
C12 C8 H8 109.3 ?
C9 C8 H8 109.3 ?
C10 C9 C8 111.79(16) ?
C10 C9 H9A 109.3 ?
C8 C9 H9A 109.3 ?
C10 C9 H9B 109.3 ?
C8 C9 H9B 109.3 ?
H9A C9 H9B 107.9 ?
C11 C10 C9 114.05(18) ?
C11 C10 H10A 108.7 ?
C9 C10 H10A 108.7 ?
C11 C10 H10B 108.7 ?
C9 C10 H10B 108.7 ?
H10A C10 H10B 107.6 ?
O4 C11 O5 123.2(2) ?
O4 C11 C10 124.1(2) ?
O5 C11 C10 112.28(18) ?
O3 C12 O2 124.9(2) ?
O3 C12 C8 117.61(19) ?
O2 C12 C8 117.46(17) ?
C14 C13 N2 109.11(19) ?
C14 C13 H13 125.4 ?
N2 C13 H13 125.4 ?
C13 C14 N3 105.96(19) ?
C13 C14 H14 127.0 ?
N3 C14 H14 127.0 ?
N2 C15 N3 110.86(19) ?
N2 C15 H15 124.6 ?
N3 C15 H15 124.6 ?
N3 C16 H16A 109.5 ?
N3 C16 H16B 109.5 ?
H16A C16 H16B 109.5 ?
N3 C16 H16C 109.5 ?
H16A C16 H16C 109.5 ?
H16B C16 H16C 109.5 ?

loop_
_geom_bond_atom_site_label_1
_geom_bond_atom_site_label_2
_geom_bond_site_symmetry_2
_geom_bond_distance
_geom_bond_publ_flag
Cu1 O1 . 1.9142(15) y
Cu1 N1 . 1.9199(16) y
Cu1 N2 . 1.9559(16) y
Cu1 O2 . 1.9752(14) y
O1 C7 . 1.313(2) ?
O2 C12 . 1.272(2) ?
O3 C12 . 1.245(3) ?
O4 C11 . 1.210(3) ?
O5 C11 . 1.322(3) ?
O5 H5 . 0.8400 ?
N1 C1 . 1.288(2) ?
N1 C8 . 1.469(2) ?
N2 C15 . 1.330(2) ?
N2 C13 . 1.377(3) ?
N3 C15 . 1.330(3) ?
N3 C14 . 1.376(3) ?
N3 C16 . 1.468(3) ?
C1 C2 . 1.436(3) ?
C1 H1 . 0.9500 ?
C2 C3 . 1.414(3) ?
C2 C7 . 1.423(3) ?
C3 C4 . 1.370(3) ?
C3 H3 . 0.9500 ?
C4 C5 . 1.395(3) ?
C4 H4 . 0.9500 ?
C5 C6 . 1.371(3) ?
C5 H5A . 0.9500 ?
C6 C7 . 1.415(3) ?
C6 H6 . 0.9500 ?
C8 C12 . 1.531(3) ?
C8 C9 . 1.538(3) ?
C8 H8 . 1.0000 ?
C9 C10 . 1.525(3) ?
C9 H9A . 0.9900 ?
C9 H9B . 0.9900 ?
C10 C11 . 1.508(3) ?
C10 H10A . 0.9900 ?
C10 H10B . 0.9900 ?
C13 C14 . 1.361(3) ?
C13 H13 . 0.9500 ?
C14 H14 . 0.9500 ?
C15 H15 . 0.9500 ?
C16 H16A . 0.9800 ?
C16 H16B . 0.9800 ?
C16 H16C . 0.9800 ?

loop_
_geom_hbond_atom_site_label_D
_geom_hbond_atom_site_label_H
_geom_hbond_atom_site_label_A
_geom_hbond_site_symmetry_A
_geom_hbond_distance_DH
_geom_hbond_distance_HA
_geom_hbond_distance_DA
_geom_hbond_angle_DHA
O5 H5 O3 2_745 0.84 1.75 2.580(2) 168.3
C1 H1 O3 2_645 0.95 2.51 3.443(2) 165.6
C15 H15 O2 . 0.95 2.58 2.965(2) 104.5
C16 H16A O2 3_765 0.98 2.53 3.369(3) 143.8

loop_
_geom_torsion_atom_site_label_1
_geom_torsion_atom_site_label_2
_geom_torsion_atom_site_label_3
_geom_torsion_atom_site_label_4
_geom_torsion
_geom_torsion_publ_flag
N1 Cu1 O1 C7 10.93(17) ?
N2 Cu1 O1 C7 -166.82(17) ?
O2 Cu1 O1 C7 -35.6(12) ?
O1 Cu1 O2 C12 44.0(12) y
N1 Cu1 O2 C12 -2.77(15) ?
N2 Cu1 O2 C12 175.25(15) ?
O1 Cu1 N1 C1 -8.49(18) ?
N2 Cu1 N1 C1 152.5(5) ?
O2 Cu1 N1 C1 169.17(18) ?
O1 Cu1 N1 C8 178.42(13) ?
N2 Cu1 N1 C8 -20.6(6) y
O2 Cu1 N1 C8 -3.92(13) ?
O1 Cu1 N2 C15 -160.24(17) ?
N1 Cu1 N2 C15 38.8(7) ?
O2 Cu1 N2 C15 22.16(18) ?
O1 Cu1 N2 C13 19.53(19) ?
N1 Cu1 N2 C13 -141.5(5) ?
O2 Cu1 N2 C13 -158.06(18) ?
C8 N1 C1 C2 177.09(19) ?
Cu1 N1 C1 C2 4.2(3) ?
N1 C1 C2 C3 -177.4(2) ?
N1 C1 C2 C7 1.1(3) ?
C7 C2 C3 C4 0.6(3) ?
C1 C2 C3 C4 179.2(2) ?
C2 C3 C4 C5 0.1(4) ?
C3 C4 C5 C6 -0.4(4) ?
C4 C5 C6 C7 0.0(3) ?
Cu1 O1 C7 C6 171.85(15) ?
Cu1 O1 C7 C2 -9.2(3) ?
C5 C6 C7 O1 179.73(19) ?
C5 C6 C7 C2 0.7(3) ?
C3 C2 C7 O1 -179.9(2) ?
C1 C2 C7 O1 1.6(3) ?
C3 C2 C7 C6 -1.0(3) ?
C1 C2 C7 C6 -179.46(19) ?
C1 N1 C8 C12 -165.03(17) ?
Cu1 N1 C8 C12 8.57(19) ?
C1 N1 C8 C9 74.5(2) y
Cu1 N1 C8 C9 -111.88(15) ?
N1 C8 C9 C10 68.1(2) ?
C12 C8 C9 C10 -51.0(2) ?
C8 C9 C10 C11 -161.46(18) y
C9 C10 C11 O4 16.4(4) y
C9 C10 C11 O5 -170.42(19) y
Cu1 O2 C12 O3 -174.03(17) ?
Cu1 O2 C12 C8 8.7(2) ?
N1 C8 C12 O3 171.34(18) ?
C9 C8 C12 O3 -67.0(2) y
N1 C8 C12 O2 -11.2(2) ?
C9 C8 C12 O2 110.5(2) ?
C15 N2 C13 C14 0.4(3) ?
Cu1 N2 C13 C14 -179.45(15) ?
N2 C13 C14 N3 -0.7(3) ?
C15 N3 C14 C13 0.7(2) ?
C16 N3 C14 C13 -179.3(2) ?
C13 N2 C15 N3 0.1(2) ?
Cu1 N2 C15 N3 179.91(13) ?
C14 N3 C15 N2 -0.5(2) ?
C16 N3 C15 N2 179.5(2) ?
